data_7104000
loop_
_publ_author_name
'Djukic, Jean-Pierre'
'Alexsandro, Berger'
'Andre de, Cian'
'Nathalie, Kyritsakas-Gruber'
'Jerome, Lacour'
'Michel, Pfeffer'
'Laurent, Vial'

_publ_section_title
;
Novel heteroleptic cis-(C-N)2Pd(II) chelates for the
preparation of enantiopure planar chiral cyclopalladated 
2-[tricarbonyl(eta6-phenyl)chromium]pyridine
;
_journal_name_full 'Chemical communications (Cambridge, England)'
_journal_paper_doi 10.1039/b211873d
_journal_year 2003
_chemical_formula_moiety 'C48 H44 Cr2 N4 O6 Pd2'
_chemical_formula_sum 'C48 H44 Cr2 N4 O6 Pd2'
_chemical_formula_weight 1089.70
_chemical_name_systematic ' ?'
_space_group_IT_number 4
_symmetry_cell_setting monoclinic
_symmetry_space_group_name_Hall 'P 2yb'
_symmetry_space_group_name_H-M 'P 1 21 1'
_cell_angle_alpha 90
_cell_angle_beta 102.140(5)
_cell_angle_gamma 90
_cell_formula_units_Z 2
_cell_length_a 11.1267(2)
_cell_length_b 17.0317(3)
_cell_length_c 11.5572(2)
_cell_measurement_temperature 173
_cell_volume 2141.19(6)
_computing_publication_material CIFGEN_IN_OpenMoleN_(_1997)
_computing_structure_refinement LSFM_OpenMoleN_(_1997)
_computing_structure_solution Direct_methods_(SIR,_Burla_et_al.,_1989)
_diffrn_ambient_temperature 173
_diffrn_measurement_details
;
10295 reflections were collected using program Collect
("Collect" Data collection software, Nonius B.V., 1998)
The conditions were as follow : crystal to detector distance =  36. mm.
Scan angle =  1.6 deg 1 scans of   60 sec per frame.
Data collection was divided into  2 set(s)
with the following starting angles and number of frames :

Set 1 Theta =    8.80 Omega =    0.00 Kappa =    0.00   90 frames
Set 2 Theta =   -8.50 Kappa =  -80.00 Phi   =    0.00   27 frames
Friedel pairs were averaged. Internal R = 0.03
;
_diffrn_measurement_device_type KappaCCD
_diffrn_measurement_method '\p scans'
_diffrn_radiation_monochromator graphite
_diffrn_radiation_type Mo-K\a
_diffrn_radiation_wavelength 0.71073
_diffrn_reflns_av_R_equivalents 0.030
_diffrn_reflns_av_sigmaI/netI 0.333
_diffrn_reflns_limit_h_max 15
_diffrn_reflns_limit_h_min -15
_diffrn_reflns_limit_k_max 20
_diffrn_reflns_limit_k_min -23
_diffrn_reflns_limit_l_max 16
_diffrn_reflns_limit_l_min -16
_diffrn_reflns_number 10295
_diffrn_reflns_theta_max 30.02
_diffrn_reflns_theta_min 2.5
_diffrn_source xray_tube
_diffrn_standards_decay_% 0
_exptl_absorpt_coefficient_mu 1.376
_exptl_absorpt_correction_T_max 1.1570
_exptl_absorpt_correction_T_min 0.9783
_exptl_absorpt_correction_type refdelf_(Walker_&_Stuart,_1983)
_exptl_crystal_colour orange
_exptl_crystal_density_diffrn 1.69
_exptl_crystal_density_method none
_exptl_crystal_description prism
_exptl_crystal_F_000 1096
_exptl_crystal_size_max 0.18
_exptl_crystal_size_mid 0.14
_exptl_crystal_size_min 0.10
_refine_diff_density_max 0.372
_refine_diff_density_min -0.117
_refine_ls_abs_structure_details 'Flack H D  (1983), Acta Cryst. A39, 876-881'
_refine_ls_abs_structure_Flack 0.01(2)
_refine_ls_extinction_method none
_refine_ls_goodness_of_fit_all 9.351
_refine_ls_goodness_of_fit_ref 0.941
_refine_ls_hydrogen_treatment noref
_refine_ls_matrix_type full
_refine_ls_number_constraints 0
_refine_ls_number_parameters 558
_refine_ls_number_reflns 5557
_refine_ls_number_restraints 1
_refine_ls_R_factor_all 0.032
_refine_ls_R_factor_gt 0.023
_refine_ls_shift/esd_mean 0.001
_refine_ls_shift/su_max 0.005
_refine_ls_structure_factor_coef F
_refine_ls_weighting_scheme sigma
_refine_ls_wR_factor_all 0.279
_refine_ls_wR_factor_ref 0.028
_reflns_number_gt 5557
_reflns_number_total 6443
_reflns_threshold_expression >3.0\s(I)
_cod_data_source_file b211873d.txt
_cod_data_source_block 5c
_cod_original_sg_symbol_Hall ' P 2yb'
_cod_database_code 7104000

loop_
_symmetry_equiv_pos_as_xyz
x,y,z
-x,1/2+y,-z

loop_
_atom_site_label
_atom_site_fract_x
_atom_site_fract_y
_atom_site_fract_z
_atom_site_U_iso_or_equiv
_atom_site_adp_type
_atom_site_calc_flag
_atom_site_calc_attached_atom
_atom_site_type_symbol
PD1 0.63257(2) 0.5538 0.61860(2) 0.01598(9) Uani ? ? Pd
CR1 0.93412(4) 0.64951(2) 0.54315(4) 0.0195(2) Uani ? ? Cr
C1 0.9389(3) 0.5428(2) 0.5340(3) 0.024(1) Uani ? ? C
O1 0.9447(2) 0.4755(1) 0.5253(2) 0.034(1) Uani ? ? O
C2 1.0950(3) 0.6497(2) 0.6249(3) 0.030(2) Uani ? ? C
O2 1.1965(2) 0.6497(2) 0.6744(2) 0.043(1) Uani ? ? O
C3 0.9925(3) 0.6521(2) 0.4062(3) 0.029(1) Uani ? ? C
O3 1.0301(2) 0.6517(1) 0.3199(2) 0.048(1) Uani ? ? O
C4 0.8201(2) 0.6733(2) 0.6808(3) 0.020(1) Uani ? ? C
C5 0.7406(2) 0.6394(1) 0.5809(3) 0.017(1) Uani ? ? C
C6 0.7359(3) 0.6770(2) 0.4713(3) 0.022(1) Uani ? ? C
C7 0.8068(3) 0.7440(2) 0.4609(3) 0.027(1) Uani ? ? C
C8 0.8854(3) 0.7759(2) 0.5614(3) 0.025(1) Uani ? ? C
C9 0.8929(3) 0.7400(2) 0.6711(3) 0.023(1) Uani ? ? C
C10 0.8192(2) 0.6380(1) 0.7980(3) 0.018(1) Uani ? ? C
C11 0.8997(3) 0.6577(2) 0.9036(3) 0.023(1) Uani ? ? C
C12 0.8902(3) 0.6214(2) 1.0084(3) 0.029(2) Uani ? ? C
C13 0.8002(3) 0.5644(2) 1.0042(3) 0.027(1) Uani ? ? C
C14 0.7249(3) 0.5466(2) 0.8973(3) 0.026(1) Uani ? ? C
N1 0.7302(2) 0.5827(1) 0.7953(2) 0.019(1) Uani ? ? N
C15 0.5727(2) 0.5153(1) 0.4534(3) 0.018(1) Uani ? ? C
C16 0.6399(3) 0.5054(2) 0.3650(3) 0.021(1) Uani ? ? C
C17 0.5923(3) 0.4621(2) 0.2635(3) 0.026(1) Uani ? ? C
C18 0.4793(3) 0.4266(2) 0.2491(3) 0.031(2) Uani ? ? C
C19 0.4110(3) 0.4354(2) 0.3345(3) 0.029(2) Uani ? ? C
C20 0.4561(3) 0.4801(2) 0.4358(3) 0.022(1) Uani ? ? C
C21 0.3866(3) 0.4931(2) 0.5334(3) 0.024(1) Uani ? ? C
C22 0.2699(3) 0.4449(3) 0.5235(3) 0.045(2) Uani ? ? C
N2 0.4784(2) 0.4844(1) 0.6498(2) 0.019(1) Uani ? ? N
C23 0.4261(3) 0.5170(2) 0.7467(3) 0.028(1) Uani ? ? C
C24 0.5119(3) 0.4010(2) 0.6750(3) 0.027(1) Uani ? ? C
PD2 0.87817(2) 0.31142(1) 0.88417(2) 0.01695(9) Uani ? ? Pd
CR2 0.57978(4) 0.20748(3) 0.95723(4) 0.0189(2) Uani ? ? Cr
C25 0.5665(3) 0.3154(2) 0.9612(3) 0.026(1) Uani ? ? C
O4 0.5562(2) 0.3838(1) 0.9684(2) 0.036(1) Uani ? ? O
C26 0.4224(3) 0.2053(2) 0.8700(3) 0.029(2) Uani ? ? C
O5 0.3227(2) 0.2034(2) 0.8154(2) 0.046(2) Uani ? ? O
C27 0.5139(3) 0.2093(2) 1.0916(3) 0.026(1) Uani ? ? C
O6 0.4743(2) 0.2120(1) 1.1750(2) 0.047(1) Uani ? ? O
C28 0.6971(3) 0.1891(1) 0.8221(3) 0.020(1) Uani ? ? C
C29 0.7739(2) 0.2257(2) 0.9235(3) 0.020(1) Uani ? ? C
C30 0.7791(3) 0.1881(2) 1.0338(3) 0.021(1) Uani ? ? C
C31 0.7115(3) 0.1186(2) 1.0435(3) 0.026(1) Uani ? ? C
C32 0.6379(3) 0.0846(2) 0.9460(3) 0.025(1) Uani ? ? C
C33 0.6283(3) 0.1198(2) 0.8354(3) 0.024(1) Uani ? ? C
C34 0.6960(3) 0.2243(2) 0.7054(3) 0.020(1) Uani ? ? C
C35 0.6169(3) 0.2022(2) 0.6018(3) 0.023(1) Uani ? ? C
C36 0.6220(3) 0.2389(2) 0.4963(3) 0.025(1) Uani ? ? C
C37 0.7077(3) 0.2979(2) 0.4987(3) 0.031(2) Uani ? ? C
C38 0.7837(3) 0.3178(2) 0.6043(3) 0.027(1) Uani ? ? C
N3 0.7816(2) 0.2814(1) 0.7077(2) 0.021(1) Uani ? ? N
C39 0.9316(2) 0.3581(1) 1.0459(3) 0.018(1) Uani ? ? C
C40 0.8652(3) 0.3621(2) 1.1360(3) 0.024(1) Uani ? ? C
C41 0.9016(3) 0.4083(2) 1.2365(3) 0.026(1) Uani ? ? C
C42 1.0070(3) 0.4533(2) 1.2487(3) 0.026(1) Uani ? ? C
C43 1.0755(3) 0.4515(2) 1.1608(3) 0.027(1) Uani ? ? C
C44 1.0390(3) 0.4033(2) 1.0619(3) 0.020(1) Uani ? ? C
C45 1.1142(3) 0.3997(2) 0.9692(3) 0.022(1) Uani ? ? C
C46 1.2107(3) 0.3340(2) 0.9968(3) 0.034(2) Uani ? ? C
N4 1.0255(2) 0.3889(1) 0.8508(2) 0.020(1) Uani ? ? N
C47 1.0889(3) 0.3575(2) 0.7611(3) 0.030(2) Uani ? ? C
C48 0.9752(3) 0.4674(2) 0.8132(3) 0.029(2) Uani ? ? C
H1 0.6833 0.6564 0.4024 0.0299 Uiso calc C6 H
H2 0.8015 0.7680 0.3857 0.0354 Uiso calc C7 H
H3 0.9329 0.8213 0.5546 0.0346 Uiso calc C8 H
H4 0.9470 0.7603 0.7392 0.0300 Uiso calc C9 H
H5 0.9613 0.6963 0.9037 0.0303 Uiso calc C11 H
H6 0.9437 0.6350 1.0810 0.0395 Uiso calc C12 H
H7 0.7909 0.5381 1.0743 0.0374 Uiso calc C13 H
H8 0.6654 0.5064 0.8955 0.0336 Uiso calc C14 H
H9 0.7191 0.5284 0.3743 0.0290 Uiso calc C16 H
H10 0.6385 0.4570 0.2035 0.0362 Uiso calc C17 H
H11 0.4484 0.3961 0.1805 0.0430 Uiso calc C18 H
H12 0.3328 0.4109 0.3247 0.0396 Uiso calc C19 H
H13 0.3533 0.5447 0.5271 0.0324 Uiso calc C21 H
H14 0.2325 0.4567 0.5881 0.0698 Uiso calc C22 H
H15 0.2145 0.4571 0.4513 0.0698 Uiso calc C22 H
H16 0.2897 0.3906 0.5248 0.0698 Uiso calc C22 H
H17 0.4839 0.5114 0.8195 0.0350 Uiso calc C23 H
H18 0.4079 0.5710 0.7321 0.0350 Uiso calc C23 H
H19 0.3529 0.4895 0.7509 0.0350 Uiso calc C23 H
H20 0.5694 0.3973 0.7483 0.0349 Uiso calc C24 H
H21 0.4403 0.3718 0.6793 0.0349 Uiso calc C24 H
H22 0.5476 0.3805 0.6136 0.0349 Uiso calc C24 H
H23 0.8292 0.2099 1.1031 0.0280 Uiso calc C30 H
H24 0.7174 0.0950 1.1190 0.0338 Uiso calc C31 H
H25 0.5940 0.0377 0.9538 0.0330 Uiso calc C32 H
H26 0.5755 0.0976 0.7681 0.0316 Uiso calc C33 H
H27 0.5587 0.1616 0.6031 0.0307 Uiso calc C35 H
H28 0.5684 0.2240 0.4245 0.0359 Uiso calc C36 H
H29 0.7141 0.3244 0.4279 0.0410 Uiso calc C37 H
H30 0.8407 0.3594 0.6047 0.0343 Uiso calc C38 H
H31 0.7922 0.3320 1.1282 0.0315 Uiso calc C40 H
H32 0.8544 0.4090 1.2961 0.0344 Uiso calc C41 H
H33 1.0327 0.4853 1.3168 0.0363 Uiso calc C42 H
H34 1.1470 0.4831 1.1682 0.0360 Uiso calc C43 H
H35 1.1597 0.4467 0.9670 0.0284 Uiso calc C45 H
H36 1.2576 0.3326 0.9370 0.0447 Uiso calc C46 H
H37 1.2636 0.3438 1.0713 0.0447 Uiso calc C46 H
H38 1.1705 0.2850 0.9992 0.0447 Uiso calc C46 H
H39 1.0315 0.3513 0.6882 0.0384 Uiso calc C47 H
H40 1.1517 0.3930 0.7507 0.0384 Uiso calc C47 H
H41 1.1244 0.3081 0.7865 0.0384 Uiso calc C47 H
H42 0.9191 0.4632 0.7392 0.0379 Uiso calc C48 H
H43 0.9339 0.4877 0.8707 0.0379 Uiso calc C48 H
H44 1.0405 0.5016 0.8056 0.0379 Uiso calc C48 H

loop_
_atom_site_aniso_label
_atom_site_aniso_U_11
_atom_site_aniso_U_22
_atom_site_aniso_U_33
_atom_site_aniso_U_12
_atom_site_aniso_U_13
_atom_site_aniso_U_23
_atom_site_aniso_type_symbol
PD1 0.01548(9) 0.01806(8) 0.0146(1) -0.00225(7) 0.00366(8) -0.00020(8) Pd
CR1 0.0200(2) 0.0206(2) 0.0179(2) -0.0029(2) 0.0049(2) 0.0013(2) Cr
C1 0.026(1) 0.027(1) 0.020(2) -0.002(1) 0.008(1) 0.004(1) C
O1 0.048(1) 0.0262(9) 0.031(1) 0.004(1) 0.012(1) 0.000(1) O
C2 0.025(1) 0.036(1) 0.029(2) 0.000(1) 0.006(1) 0.002(2) C
O2 0.027(1) 0.079(2) 0.036(1) 0.006(1) -0.000(1) 0.005(2) O
C3 0.034(2) 0.024(1) 0.029(2) -0.007(1) 0.010(1) 0.003(1) C
O3 0.078(2) 0.047(1) 0.031(1) -0.018(1) 0.034(1) -0.004(1) O
C4 0.019(1) 0.019(1) 0.021(2) 0.001(1) 0.003(1) 0.000(1) C
C5 0.014(1) 0.020(1) 0.018(1) -0.002(1) 0.003(1) 0.004(1) C
C6 0.017(1) 0.029(1) 0.022(2) -0.003(1) 0.000(1) -0.001(1) C
C7 0.031(2) 0.021(1) 0.030(2) 0.001(1) 0.007(1) 0.013(1) C
C8 0.025(1) 0.019(1) 0.034(2) -0.009(1) 0.002(1) -0.002(1) C
C9 0.025(1) 0.021(1) 0.022(2) -0.002(1) 0.003(1) 0.000(1) C
C10 0.021(1) 0.016(1) 0.017(1) 0.004(1) 0.007(1) 0.001(1) C
C11 0.020(1) 0.027(1) 0.022(2) -0.004(1) 0.003(1) -0.009(1) C
C12 0.036(2) 0.030(1) 0.021(2) 0.003(1) -0.002(1) -0.004(1) C
C13 0.038(2) 0.030(1) 0.017(2) 0.002(1) 0.004(1) 0.007(1) C
C14 0.025(1) 0.030(1) 0.022(2) -0.000(1) 0.005(1) 0.013(1) C
N1 0.019(1) 0.0215(9) 0.015(1) 0.0007(9) 0.0045(9) 0.001(1) N
C15 0.018(1) 0.018(1) 0.019(1) 0.002(1) 0.003(1) 0.000(1) C
C16 0.020(1) 0.025(1) 0.020(2) 0.001(1) -0.001(1) -0.000(1) C
C17 0.035(2) 0.030(1) 0.017(1) 0.010(1) 0.002(1) -0.002(1) C
C18 0.042(2) 0.029(1) 0.024(2) -0.002(1) -0.004(2) -0.006(1) C
C19 0.030(2) 0.029(1) 0.027(2) -0.009(1) -0.006(1) 0.003(1) C
C20 0.021(1) 0.026(1) 0.019(2) -0.002(1) 0.002(1) 0.003(1) C
C21 0.019(1) 0.031(1) 0.025(2) -0.001(1) 0.004(1) 0.005(1) C
C22 0.027(2) 0.095(3) 0.035(2) -0.035(2) -0.002(2) 0.010(2) C
N2 0.016(1) 0.0201(9) 0.023(1) 0.0010(9) 0.0062(9) 0.005(1) N
C23 0.025(1) 0.030(1) 0.030(2) -0.002(1) 0.014(1) -0.007(1) C
C24 0.035(2) 0.021(1) 0.027(2) 0.001(1) 0.015(1) 0.005(1) C
PD2 0.01715(9) 0.01856(8) 0.0153(1) -0.00031(7) 0.00573(8) 0.00125(8) Pd
CR2 0.0199(2) 0.0216(2) 0.0156(2) -0.0012(2) 0.0050(2) 0.0016(2) Cr
C25 0.031(1) 0.034(1) 0.017(2) 0.001(1) 0.008(1) 0.003(1) C
O4 0.055(1) 0.0236(9) 0.036(1) 0.004(1) 0.015(1) 0.006(1) O
C26 0.036(2) 0.044(2) 0.016(2) 0.007(1) 0.004(1) -0.009(1) C
O5 0.026(1) 0.091(2) 0.039(2) 0.013(1) -0.009(1) -0.023(2) O
C27 0.032(1) 0.022(1) 0.024(2) -0.002(1) 0.008(1) 0.001(1) C
O6 0.061(1) 0.044(1) 0.038(1) 0.007(1) 0.031(1) 0.007(1) O
C28 0.020(1) 0.021(1) 0.019(1) 0.003(1) 0.007(1) 0.002(1) C
C29 0.018(1) 0.021(1) 0.020(1) 0.001(1) 0.008(1) -0.003(1) C
C30 0.020(1) 0.024(1) 0.020(2) -0.001(1) 0.004(1) 0.006(1) C
C31 0.027(1) 0.028(1) 0.023(2) 0.004(1) 0.006(1) 0.006(1) C
C32 0.032(2) 0.018(1) 0.028(2) -0.001(1) 0.010(1) 0.010(1) C
C33 0.027(1) 0.020(1) 0.028(2) -0.002(1) 0.008(1) -0.005(1) C
C34 0.020(1) 0.025(1) 0.017(1) 0.001(1) 0.004(1) -0.005(1) C
C35 0.029(2) 0.022(1) 0.020(2) 0.001(1) 0.004(1) 0.001(1) C
C36 0.035(2) 0.035(1) 0.012(1) 0.001(1) 0.004(1) -0.005(1) C
C37 0.045(2) 0.034(1) 0.019(2) 0.002(1) 0.015(1) 0.002(1) C
C38 0.031(1) 0.026(1) 0.024(2) -0.003(1) 0.011(1) -0.004(1) C
N3 0.025(1) 0.023(1) 0.016(1) 0.002(1) 0.007(1) -0.000(1) N
C39 0.022(1) 0.019(1) 0.015(1) 0.002(1) 0.003(1) 0.003(1) C
C40 0.022(1) 0.031(1) 0.020(2) 0.003(1) 0.005(1) 0.006(1) C
C41 0.028(1) 0.035(1) 0.017(1) 0.007(1) 0.006(1) 0.000(1) C
C42 0.033(2) 0.031(1) 0.018(2) 0.009(1) -0.000(1) -0.005(1) C
C43 0.031(2) 0.026(1) 0.024(2) -0.002(1) -0.000(1) -0.003(1) C
C44 0.021(1) 0.022(1) 0.018(1) 0.003(1) 0.001(1) 0.003(1) C
C45 0.019(1) 0.022(1) 0.024(2) -0.003(1) 0.006(1) 0.000(1) C
C46 0.026(2) 0.039(2) 0.038(2) 0.004(1) 0.005(1) -0.001(2) C
N4 0.024(1) 0.0171(9) 0.020(1) -0.0015(9) 0.0100(9) -0.003(1) N
C47 0.025(1) 0.037(1) 0.029(2) 0.001(1) 0.014(1) -0.005(1) C
C48 0.038(2) 0.026(1) 0.025(2) 0.005(1) 0.009(1) 0.004(1) C

loop_
_atom_type_symbol
_atom_type_description
_atom_type_scat_dispersion_real
_atom_type_scat_dispersion_imag
_atom_type_scat_source
C ? 0.002 0.002 International_Tables_Vol_IV_Table_2.3.1
H ? 0.000 0.000 International_Tables_Vol_IV_Table_2.3.1
Cr ? 0.284 0.624 International_Tables_Vol_IV_Table_2.3.1
N ? 0.004 0.003 International_Tables_Vol_IV_Table_2.3.1
O ? 0.008 0.006 International_Tables_Vol_IV_Table_2.3.1
Pd ? -1.177 1.007 International_Tables_Vol_IV_Table_2.3.1

loop_
_geom_angle_atom_site_label_1
_geom_angle_atom_site_label_2
_geom_angle_atom_site_label_3
_geom_angle
_geom_angle_site_symmetry_1
_geom_angle_site_symmetry_2
_geom_angle_site_symmetry_3
_geom_angle_publ_flag
C5 PD1 N1 80.4(2) . . . ?
C5 PD1 C15 97.3(2) . . . ?
C5 PD1 N2 165.0(1) . . . ?
N1 PD1 C15 168.6(1) . . . ?
N1 PD1 N2 103.0(1) . . . ?
C15 PD1 N2 82.2(2) . . . ?
C1 CR1 C2 89.7(2) . . . ?
C1 CR1 C3 87.4(2) . . . ?
C1 CR1 C4 104.3(2) . . . ?
C1 CR1 C5 88.6(2) . . . ?
C1 CR1 C6 103.0(2) . . . ?
C1 CR1 C7 136.2(2) . . . ?
C1 CR1 C8 167.0(2) . . . ?
C1 CR1 C9 137.3(2) . . . ?
C2 CR1 C3 87.7(2) . . . ?
C2 CR1 C4 105.5(2) . . . ?
C2 CR1 C5 138.9(2) . . . ?
C2 CR1 C6 165.3(2) . . . ?
C2 CR1 C7 133.1(2) . . . ?
C2 CR1 C8 100.3(2) . . . ?
C2 CR1 C9 88.4(2) . . . ?
C3 CR1 C4 162.2(2) . . . ?
C3 CR1 C5 133.1(2) . . . ?
C3 CR1 C6 100.1(2) . . . ?
C3 CR1 C7 85.6(2) . . . ?
C3 CR1 C8 101.2(2) . . . ?
C3 CR1 C9 135.2(2) . . . ?
C4 CR1 C5 36.3(1) . . . ?
C4 CR1 C6 64.5(2) . . . ?
C4 CR1 C7 76.7(2) . . . ?
C4 CR1 C8 65.2(2) . . . ?
C4 CR1 C9 36.4(1) . . . ?
C5 CR1 C6 36.3(2) . . . ?
C5 CR1 C7 66.2(1) . . . ?
C5 CR1 C8 78.4(1) . . . ?
C5 CR1 C9 66.2(1) . . . ?
C6 CR1 C7 36.8(1) . . . ?
C6 CR1 C8 66.1(2) . . . ?
C6 CR1 C9 77.3(2) . . . ?
C7 CR1 C8 36.8(2) . . . ?
C7 CR1 C9 65.5(2) . . . ?
C8 CR1 C9 36.2(2) . . . ?
C29 PD2 N3 80.9(2) . . . ?
C29 PD2 C39 98.7(2) . . . ?
C29 PD2 N4 168.0(1) . . . ?
N3 PD2 C39 165.3(1) . . . ?
N3 PD2 N4 102.6(1) . . . ?
C39 PD2 N4 80.8(1) . . . ?
C25 CR2 C26 87.8(2) . . . ?
C25 CR2 C27 85.1(2) . . . ?
C25 CR2 C28 102.5(2) . . . ?
C25 CR2 C29 87.3(2) . . . ?
C25 CR2 C30 102.4(2) . . . ?
C25 CR2 C31 136.4(2) . . . ?
C25 CR2 C32 166.9(2) . . . ?
C25 CR2 C33 136.5(2) . . . ?
C26 CR2 C27 87.7(2) . . . ?
C26 CR2 C28 104.0(2) . . . ?
C26 CR2 C29 137.4(2) . . . ?
C26 CR2 C30 166.4(2) . . . ?
C26 CR2 C31 135.0(2) . . . ?
C26 CR2 C32 101.9(2) . . . ?
C26 CR2 C33 88.2(2) . . . ?
C27 CR2 C28 166.1(2) . . . ?
C27 CR2 C29 133.9(2) . . . ?
C27 CR2 C30 101.9(2) . . . ?
C27 CR2 C31 88.6(2) . . . ?
C27 CR2 C32 103.8(2) . . . ?
C27 CR2 C33 138.0(2) . . . ?
C28 CR2 C29 36.8(1) . . . ?
C28 CR2 C30 65.4(2) . . . ?
C28 CR2 C31 77.9(2) . . . ?
C28 CR2 C32 66.9(1) . . . ?
C28 CR2 C33 37.5(1) . . . ?
C29 CR2 C30 36.5(2) . . . ?
C29 CR2 C31 66.9(1) . . . ?
C29 CR2 C32 79.6(1) . . . ?
C29 CR2 C33 67.4(1) . . . ?
C30 CR2 C31 37.4(2) . . . ?
C30 CR2 C32 66.6(2) . . . ?
C30 CR2 C33 78.2(2) . . . ?
C31 CR2 C32 36.4(2) . . . ?
C31 CR2 C33 65.9(2) . . . ?
C32 CR2 C33 37.0(2) . . . ?
C5 PD1 C15 97.3(2) . . . ?
C1 CR1 C2 89.7(2) . . . ?
C1 CR1 C3 87.4(2) . . . ?
C2 CR1 C3 87.7(2) . . . ?
CR1 C1 O1 177.5(4) . . . ?
CR1 C2 O2 178.9(4) . . . ?
CR1 C3 O3 178.2(4) . . . ?
C5 C4 C9 122.1(4) . . . ?
C5 C4 C10 117.0(3) . . . ?
C9 C4 C10 120.8(4) . . . ?
PD1 C5 C4 114.9(3) . . . ?
PD1 C5 C6 128.1(3) . . . ?
C4 C5 C6 116.4(3) . . . ?
C5 C6 C7 121.9(4) . . . ?
C6 C7 C8 120.3(4) . . . ?
C7 C8 C9 119.3(3) . . . ?
C4 C9 C8 119.9(4) . . . ?
C4 C10 C11 125.1(3) . . . ?
C4 C10 N1 113.8(3) . . . ?
C11 C10 N1 121.1(4) . . . ?
C10 C11 C12 120.4(4) . . . ?
C11 C12 C13 118.0(4) . . . ?
C12 C13 C14 119.0(4) . . . ?
C13 C14 N1 124.0(4) . . . ?
C10 N1 C14 117.5(4) . . . ?
PD1 C15 C16 128.1(3) . . . ?
PD1 C15 C20 113.0(3) . . . ?
C16 C15 C20 117.5(4) . . . ?
C15 C16 C17 120.8(4) . . . ?
C16 C17 C18 120.8(5) . . . ?
C17 C18 C19 119.7(4) . . . ?
C18 C19 C20 120.3(4) . . . ?
C15 C20 C19 120.8(4) . . . ?
C15 C20 C21 115.5(4) . . . ?
C19 C20 C21 123.7(4) . . . ?
C20 C21 C22 115.3(4) . . . ?
C20 C21 N2 107.0(3) . . . ?
C22 C21 N2 114.8(4) . . . ?
C21 N2 C23 109.7(3) . . . ?
C21 N2 C24 111.3(3) . . . ?
C23 N2 C24 109.6(4) . . . ?
C25 CR2 C26 87.8(2) . . . ?
C25 CR2 C27 85.1(2) . . . ?
C26 CR2 C27 87.7(2) . . . ?
CR2 C25 O4 177.0(5) . . . ?
CR2 C26 O5 179.5(5) . . . ?
CR2 C27 O6 178.5(4) . . . ?
C29 C28 C33 120.6(4) . . . ?
C29 C28 C34 117.3(3) . . . ?
C33 C28 C34 122.2(4) . . . ?
PD2 C29 C28 114.2(3) . . . ?
PD2 C29 C30 128.7(3) . . . ?
C28 C29 C30 116.2(3) . . . ?
C29 C30 C31 121.7(4) . . . ?
C30 C31 C32 121.4(4) . . . ?
C31 C32 C33 119.1(4) . . . ?
C28 C33 C32 120.9(4) . . . ?
C28 C34 C35 124.3(4) . . . ?
C28 C34 N3 113.8(3) . . . ?
C35 C34 N3 121.9(4) . . . ?
C34 C35 C36 120.3(4) . . . ?
C35 C36 C37 117.9(4) . . . ?
C36 C37 C38 119.4(5) . . . ?
C37 C38 N3 123.4(4) . . . ?
C34 N3 C38 117.0(4) . . . ?
C40 C39 C44 116.4(4) . . . ?
C39 C40 C41 122.9(4) . . . ?
C40 C41 C42 119.3(4) . . . ?
C41 C42 C43 119.7(4) . . . ?
C42 C43 C44 120.1(4) . . . ?
C39 C44 C43 121.5(4) . . . ?
C39 C44 C45 118.3(4) . . . ?
C43 C44 C45 120.1(4) . . . ?
C44 C45 C46 110.7(3) . . . ?
C44 C45 N4 107.1(3) . . . ?
C46 C45 N4 113.0(3) . . . ?
C45 N4 C47 111.2(3) . . . ?
C45 N4 C48 106.7(3) . . . ?
C47 N4 C48 109.2(4) . . . ?

loop_
_geom_bond_atom_site_label_1
_geom_bond_atom_site_label_2
_geom_bond_distance
_geom_bond_site_symmetry_1
_geom_bond_site_symmetry_2
_geom_bond_publ_flag
PD1 C5 1.994(4) . . ?
PD1 N1 2.158(4) . . ?
PD1 C15 1.995(4) . . ?
PD1 N2 2.176(3) . . ?
CR1 C1 1.822(4) . . ?
CR1 C2 1.840(4) . . ?
CR1 C3 1.834(5) . . ?
CR1 C4 2.270(4) . . ?
CR1 C5 2.292(4) . . ?
CR1 C6 2.237(4) . . ?
CR1 C7 2.222(4) . . ?
CR1 C8 2.240(4) . . ?
CR1 C9 2.248(4) . . ?
PD2 C29 1.977(4) . . ?
PD2 N3 2.157(4) . . ?
PD2 C39 2.003(4) . . ?
PD2 N4 2.200(3) . . ?
CR2 C25 1.845(5) . . ?
CR2 C26 1.828(4) . . ?
CR2 C27 1.851(5) . . ?
CR2 C28 2.258(4) . . ?
CR2 C29 2.295(4) . . ?
CR2 C30 2.233(4) . . ?
CR2 C31 2.196(4) . . ?
CR2 C32 2.203(4) . . ?
CR2 C33 2.196(4) . . ?
PD1 C5 1.994(4) . . ?
PD1 C15 1.995(4) . . ?
CR1 C1 1.822(4) . . ?
CR1 C2 1.840(4) . . ?
CR1 C3 1.834(5) . . ?
C1 O1 1.155(5) . . ?
C2 O2 1.153(5) . . ?
C3 O3 1.160(5) . . ?
C4 C5 1.421(6) . . ?
C4 C9 1.413(5) . . ?
C4 C10 1.484(6) . . ?
C5 C6 1.411(6) . . ?
C6 C7 1.408(6) . . ?
C7 C8 1.408(6) . . ?
C8 C9 1.394(6) . . ?
C10 C11 1.395(6) . . ?
C10 N1 1.363(5) . . ?
C11 C12 1.383(7) . . ?
C12 C13 1.388(6) . . ?
C13 C14 1.373(6) . . ?
C14 N1 1.342(5) . . ?
C15 C16 1.398(6) . . ?
C15 C20 1.405(5) . . ?
C16 C17 1.392(6) . . ?
C17 C18 1.373(6) . . ?
C18 C19 1.374(7) . . ?
C19 C20 1.399(6) . . ?
C20 C21 1.513(6) . . ?
C21 C22 1.520(5) . . ?
C21 N2 1.515(6) . . ?
N2 C23 1.474(6) . . ?
N2 C24 1.481(5) . . ?
PD2 C29 1.977(4) . . ?
CR2 C25 1.845(5) . . ?
CR2 C26 1.828(4) . . ?
CR2 C27 1.851(5) . . ?
C25 O4 1.175(6) . . ?
C26 O5 1.156(5) . . ?
C27 O6 1.142(5) . . ?
C28 C29 1.439(6) . . ?
C28 C33 1.431(5) . . ?
C28 C34 1.473(6) . . ?
C29 C30 1.418(6) . . ?
C30 C31 1.420(6) . . ?
C31 C32 1.374(6) . . ?
C32 C33 1.396(6) . . ?
C34 C35 1.380(6) . . ?
C34 N3 1.358(5) . . ?
C35 C36 1.382(6) . . ?
C36 C37 1.382(6) . . ?
C37 C38 1.373(6) . . ?
C38 N3 1.352(6) . . ?
C39 C40 1.399(6) . . ?
C39 C44 1.401(5) . . ?
C40 C41 1.391(6) . . ?
C41 C42 1.383(6) . . ?
C42 C43 1.392(6) . . ?
C43 C44 1.397(6) . . ?
C44 C45 1.492(6) . . ?
C45 C46 1.538(5) . . ?
C45 N4 1.521(6) . . ?
N4 C47 1.471(6) . . ?
N4 C48 1.479(5) . . ?

loop_
_geom_contact_atom_site_label_1
_geom_contact_atom_site_label_2
_geom_contact_distance
_geom_contact_site_symmetry_1
_geom_contact_site_symmetry_2
_geom_contact_publ_flag
? ? ? ? ? ?
